data_2208979
loop_
_publ_author_name
'Shou-Cai Zhang'
'Guang-Bo Che'
'Bo Liu'

_publ_section_title
;
 9-[4-(6-Bromo-4-phenylnaphthalen-2-yl)phenyl]-9<i>H</i>-carbazole
;
_journal_coeditor_code RZ2017
_journal_issue 5
_journal_name_full 'Acta Crystallographica Section E'
_journal_page_first o1814
_journal_page_last o1815
_journal_paper_doi 10.1107/S1600536806012256
_journal_volume 62
_journal_year 2006
_chemical_formula_iupac 'C34 H22 Br N'
_chemical_formula_moiety 'C34 H22 Br N'
_chemical_formula_sum 'C34 H22 Br N'
_chemical_formula_weight 524.44
_chemical_name_systematic
;
9-[4-(6-Bromo-4-phenylnaphthalen-2-yl)phenyl]-9H-carbazole
;
_space_group_IT_number 60
_symmetry_cell_setting orthorhombic
_symmetry_space_group_name_Hall '-P 2n 2ab'
_symmetry_space_group_name_H-M 'P b c n'
_atom_sites_solution_hydrogens geom
_atom_sites_solution_primary direct
_atom_sites_solution_secondary difmap
_audit_creation_method SHELXL-97
_cell_angle_alpha 90.00
_cell_angle_beta 90.00
_cell_angle_gamma 90.00
_cell_formula_units_Z 8
_cell_length_a 15.9337(11)
_cell_length_b 10.8421(8)
_cell_length_c 28.542(2)
_cell_measurement_reflns_used 4871
_cell_measurement_temperature 292(2)
_cell_measurement_theta_max 26.04
_cell_measurement_theta_min 1.43
_cell_volume 4930.8(6)
_computing_cell_refinement 'SAINT (Bruker, 1998)'
_computing_data_collection 'SMART (Bruker, 1998)'
_computing_data_reduction SAINT
_computing_molecular_graphics 'SHELXTL (Bruker, 1998)'
_computing_publication_material SHELXTL
_computing_structure_refinement 'SHELXL97 (Sheldrick, 1997)'
_computing_structure_solution 'SHELXS97 (Sheldrick, 1997)'
_diffrn_ambient_temperature 292(2)
_diffrn_detector_area_resol_mean 9.00
_diffrn_measured_fraction_theta_full 0.999
_diffrn_measured_fraction_theta_max 0.999
_diffrn_measurement_device_type 'Bruker SMART CCD area-detector'
_diffrn_measurement_method '\f and \w'
_diffrn_radiation_monochromator graphite
_diffrn_radiation_source 'fine-focus sealed tube'
_diffrn_radiation_type MoK\a
_diffrn_radiation_wavelength 0.71073
_diffrn_reflns_av_R_equivalents 0.1018
_diffrn_reflns_av_sigmaI/netI 0.1013
_diffrn_reflns_limit_h_max 19
_diffrn_reflns_limit_h_min -15
_diffrn_reflns_limit_k_max 12
_diffrn_reflns_limit_k_min -13
_diffrn_reflns_limit_l_max 35
_diffrn_reflns_limit_l_min -35
_diffrn_reflns_number 26417
_diffrn_reflns_theta_full 26.04
_diffrn_reflns_theta_max 26.04
_diffrn_reflns_theta_min 1.43
_diffrn_standards_decay_% 0
_diffrn_standards_number 0
_exptl_absorpt_coefficient_mu 1.691
_exptl_absorpt_correction_T_max 0.815
_exptl_absorpt_correction_T_min 0.656
_exptl_absorpt_correction_type multi-scan
_exptl_absorpt_process_details '(SADABS; Bruker, 1998)'
_exptl_crystal_colour colourless
_exptl_crystal_density_diffrn 1.413
_exptl_crystal_density_method 'not measured'
_exptl_crystal_description block
_exptl_crystal_F_000 2144
_exptl_crystal_size_max 0.40
_exptl_crystal_size_mid 0.21
_exptl_crystal_size_min 0.12
_refine_diff_density_max 0.418
_refine_diff_density_min -0.420
_refine_ls_extinction_method none
_refine_ls_goodness_of_fit_ref 0.783
_refine_ls_hydrogen_treatment constr
_refine_ls_matrix_type full
_refine_ls_number_parameters 325
_refine_ls_number_reflns 4871
_refine_ls_number_restraints 0
_refine_ls_restrained_S_all 0.783
_refine_ls_R_factor_all 0.1174
_refine_ls_R_factor_gt 0.0429
_refine_ls_shift/su_max 0.001
_refine_ls_shift/su_mean 0.000
_refine_ls_structure_factor_coef Fsqd
_refine_ls_weighting_details 'calc w=1/[\s^2^(Fo^2^)+(0.0375P)^2^] where P=(Fo^2^+2Fc^2^)/3'
_refine_ls_weighting_scheme calc
_refine_ls_wR_factor_gt 0.0797
_refine_ls_wR_factor_ref 0.0964
_reflns_number_gt 2184
_reflns_number_total 4871
_reflns_threshold_expression I>2\s(I)
_cod_data_source_file rz2017.cif
_cod_data_source_block I
_cod_depositor_comments
;
The following automatic conversions were performed:

'_chemical_melting_point' value 'not measured' was changed to '?' -
the value is undefined or not given.

Automatic conversion script
Id: cif_fix_values 1646 2011-03-28 12:23:43Z adriana 

The following automatic conversions were performed:

'_chemical_melting_point' value 'not measured' was changed to '?' -
the value is undefined or not given.

Automatic conversion script
Id: cif_fix_values 1715 2011-07-08 13:25:40Z adriana 
;
_cod_original_cell_volume 4930.7(6)
_cod_database_code 2208979
_cod_database_fobs_code 2208979

loop_
_symmetry_equiv_pos_as_xyz
'x, y, z'
'-x+1/2, -y+1/2, z+1/2'
'x+1/2, -y+1/2, -z'
'-x, y, -z+1/2'
'-x, -y, -z'
'x-1/2, y-1/2, -z-1/2'
'-x-1/2, y-1/2, z'
'x, -y, z-1/2'

loop_
_atom_site_type_symbol
_atom_site_label
_atom_site_fract_x
_atom_site_fract_y
_atom_site_fract_z
_atom_site_U_iso_or_equiv
_atom_site_adp_type
_atom_site_calc_flag
_atom_site_refinement_flags
_atom_site_occupancy
C C1 1.1402(3) -0.4765(4) 0.48330(13) 0.0692(12) Uani d . 1
H H1 1.0896 -0.4556 0.4974 0.083 Uiso calc R 1
C C2 1.1435(3) -0.5632(4) 0.44823(16) 0.0891(15) Uani d . 1
H H2 1.0943 -0.6015 0.4384 0.107 Uiso calc R 1
C C3 1.2195(4) -0.5946(5) 0.42710(15) 0.1028(18) Uani d . 1
H H3 1.2205 -0.6553 0.4041 0.123 Uiso calc R 1
C C4 1.2928(3) -0.5372(5) 0.43984(15) 0.0863(15) Uani d . 1
H H4 1.3431 -0.5572 0.4251 0.104 Uiso calc R 1
C C5 1.4408(3) -0.3685(4) 0.49374(16) 0.0817(14) Uani d . 1
H H5 1.4680 -0.4121 0.4701 0.098 Uiso calc R 1
C C6 1.4861(3) -0.2956(5) 0.52384(19) 0.0866(15) Uani d . 1
H H6 1.5438 -0.2884 0.5201 0.104 Uiso calc R 1
C C7 1.4462(3) -0.2325(4) 0.55992(16) 0.0782(13) Uani d . 1
H H7 1.4780 -0.1849 0.5805 0.094 Uiso calc R 1
C C8 1.3599(3) -0.2390(4) 0.56583(14) 0.0638(11) Uani d . 1
H H8 1.3333 -0.1972 0.5901 0.077 Uiso calc R 1
C C9 1.2149(3) -0.4210(3) 0.49706(12) 0.0548(10) Uani d . 1
C C10 1.2910(3) -0.4483(4) 0.47526(13) 0.0616(11) Uani d . 1
C C11 1.3543(3) -0.3771(4) 0.49858(13) 0.0599(11) Uani d . 1
C C12 1.3149(3) -0.3096(4) 0.53449(14) 0.0540(10) Uani d . 1
C C13 1.1672(2) -0.2793(3) 0.56181(11) 0.0479(9) Uani d . 1
C C14 1.1690(2) -0.1526(3) 0.56738(12) 0.0538(10) Uani d . 1
H H14 1.2086 -0.1059 0.5514 0.065 Uiso calc R 1
C C15 1.1119(2) -0.0952(3) 0.59670(12) 0.0508(10) Uani d . 1
H H15 1.1136 -0.0099 0.6000 0.061 Uiso calc R 1
C C16 1.0517(2) -0.1627(3) 0.62149(11) 0.0451(9) Uani d . 1
C C17 1.0510(2) -0.2908(3) 0.61456(11) 0.0479(9) Uani d . 1
H H17 1.0110 -0.3380 0.6301 0.057 Uiso calc R 1
C C18 1.1074(2) -0.3489(3) 0.58551(11) 0.0476(9) Uani d . 1
H H18 1.1056 -0.4341 0.5818 0.057 Uiso calc R 1
C C19 0.9927(2) -0.1046(3) 0.65559(11) 0.0450(9) Uani d . 1
C C20 0.95376(18) -0.1741(3) 0.68476(10) 0.0260(7) Uani d . 1
H H20 0.9612 -0.2591 0.6839 0.031 Uiso calc R 1
C C21 0.8617(2) -0.2017(3) 0.74952(12) 0.0547(10) Uani d . 1
H H21 0.8710 -0.2863 0.7484 0.066 Uiso calc R 1
C C22 0.8096(2) -0.1553(3) 0.78268(12) 0.0554(10) Uani d . 1
H H22 0.7835 -0.2077 0.8040 0.067 Uiso calc R 1
C C23 0.7953(2) -0.0278(4) 0.78463(12) 0.0503(10) Uani d . 1
C C24 0.8329(2) 0.0511(3) 0.75426(11) 0.0486(9) Uani d . 1
H H24 0.8229 0.1354 0.7566 0.058 Uiso calc R 1
C C25 0.9293(2) 0.0812(3) 0.68573(11) 0.0446(9) Uani d . 1
C C26 0.9819(2) 0.0252(3) 0.65484(11) 0.0487(9) Uani d . 1
H H26 1.0110 0.0724 0.6330 0.058 Uiso calc R 1
C C27 0.8870(2) 0.0058(3) 0.71920(11) 0.0432(9) Uani d . 1
C C28 0.9027(2) -0.1237(3) 0.71614(12) 0.0485(9) Uani d . 1
C C29 0.9166(2) 0.2173(3) 0.68438(11) 0.0497(10) Uani d . 1
C C30 0.9846(3) 0.2957(4) 0.68895(13) 0.0718(12) Uani d . 1
H H30 1.0380 0.2630 0.6933 0.086 Uiso calc R 1
C C31 0.9738(3) 0.4230(4) 0.68703(15) 0.0860(14) Uani d . 1
H H31 1.0194 0.4753 0.6911 0.103 Uiso calc R 1
C C32 0.8954(4) 0.4708(4) 0.67913(15) 0.0885(15) Uani d . 1
H H32 0.8881 0.5558 0.6775 0.106 Uiso calc R 1
C C33 0.8280(3) 0.3949(4) 0.67365(15) 0.0878(15) Uani d . 1
H H33 0.7751 0.4277 0.6678 0.105 Uiso calc R 1
C C34 0.8388(3) 0.2689(4) 0.67690(12) 0.0674(11) Uani d . 1
H H34 0.7924 0.2175 0.6740 0.081 Uiso calc R 1
N N 1.2291(2) -0.3358(3) 0.53307(10) 0.0545(8) Uani d . 1
Br Br 0.72097(3) 0.03288(4) 0.830966(14) 0.07493(18) Uani d . 1

loop_
_atom_site_aniso_label
_atom_site_aniso_U_11
_atom_site_aniso_U_22
_atom_site_aniso_U_33
_atom_site_aniso_U_12
_atom_site_aniso_U_13
_atom_site_aniso_U_23
C1 0.095(4) 0.063(3) 0.050(3) 0.008(3) -0.002(2) -0.003(2)
C2 0.119(5) 0.083(4) 0.065(3) -0.005(3) -0.013(3) -0.005(3)
C3 0.155(6) 0.093(4) 0.060(3) 0.021(4) -0.002(4) -0.018(3)
C4 0.113(5) 0.084(4) 0.062(3) 0.030(3) 0.021(3) 0.002(3)
C5 0.084(4) 0.076(4) 0.084(4) 0.022(3) 0.032(3) 0.028(3)
C6 0.055(3) 0.085(4) 0.119(4) 0.017(3) 0.027(3) 0.041(3)
C7 0.063(3) 0.071(3) 0.101(4) -0.002(3) -0.003(3) 0.020(3)
C8 0.057(3) 0.059(3) 0.076(3) 0.008(2) 0.005(2) 0.010(2)
C9 0.070(3) 0.048(3) 0.047(2) 0.010(2) 0.005(2) 0.006(2)
C10 0.082(4) 0.056(3) 0.046(2) 0.018(3) 0.012(2) 0.009(2)
C11 0.063(3) 0.060(3) 0.057(3) 0.019(2) 0.019(2) 0.022(2)
C12 0.051(3) 0.050(3) 0.061(3) 0.009(2) 0.009(2) 0.014(2)
C13 0.048(2) 0.051(3) 0.044(2) 0.009(2) -0.0009(19) 0.004(2)
C14 0.054(3) 0.049(3) 0.059(2) 0.001(2) 0.013(2) 0.008(2)
C15 0.060(3) 0.038(2) 0.054(2) -0.001(2) 0.004(2) 0.0027(19)
C16 0.047(2) 0.043(2) 0.044(2) 0.0012(19) -0.0013(18) 0.0077(18)
C17 0.047(2) 0.046(3) 0.051(2) 0.0000(18) 0.0018(19) 0.007(2)
C18 0.054(3) 0.038(2) 0.051(2) 0.003(2) 0.001(2) 0.0020(19)
C19 0.045(2) 0.041(2) 0.049(2) 0.0099(18) -0.0083(19) -0.0075(19)
C20 0.0359(19) 0.0106(16) 0.0314(17) 0.0020(14) 0.0127(15) 0.0053(14)
C21 0.065(3) 0.034(2) 0.065(3) 0.001(2) 0.009(2) 0.006(2)
C22 0.059(3) 0.049(3) 0.058(2) -0.002(2) 0.013(2) 0.011(2)
C23 0.048(3) 0.049(2) 0.054(2) 0.003(2) 0.0061(18) 0.010(2)
C24 0.054(3) 0.042(2) 0.050(2) 0.0032(19) 0.002(2) 0.0007(19)
C25 0.046(2) 0.041(2) 0.046(2) -0.0015(17) -0.0020(18) 0.0053(18)
C26 0.048(2) 0.046(2) 0.053(2) 0.0010(19) 0.0092(18) 0.005(2)
C27 0.042(2) 0.041(2) 0.047(2) 0.0014(17) 0.0002(18) 0.0055(18)
C28 0.049(2) 0.041(2) 0.056(2) -0.0074(19) -0.010(2) 0.011(2)
C29 0.058(3) 0.044(3) 0.047(2) -0.004(2) 0.0114(19) 0.0050(19)
C30 0.088(4) 0.048(3) 0.079(3) 0.000(3) 0.004(2) 0.008(2)
C31 0.115(4) 0.053(3) 0.090(3) -0.025(3) 0.004(3) 0.007(3)
C32 0.132(5) 0.044(3) 0.089(4) 0.009(3) 0.038(4) 0.004(3)
C33 0.092(4) 0.063(3) 0.109(4) 0.023(3) 0.028(3) 0.030(3)
C34 0.066(3) 0.052(3) 0.084(3) 0.006(2) 0.014(2) 0.017(2)
N 0.058(2) 0.052(2) 0.0533(19) 0.0093(18) 0.0107(18) 0.0012(16)
Br 0.0889(4) 0.0637(3) 0.0722(3) 0.0194(3) 0.0328(2) 0.0156(2)

loop_
_atom_type_symbol
_atom_type_description
_atom_type_scat_dispersion_real
_atom_type_scat_dispersion_imag
_atom_type_scat_source
C C 0.0033 0.0016 'International Tables Vol C Tables 4.2.6.8 and 6.1.1.4'
H H 0.0000 0.0000 'International Tables Vol C Tables 4.2.6.8 and 6.1.1.4'
N N 0.0061 0.0033 'International Tables Vol C Tables 4.2.6.8 and 6.1.1.4'
Br Br -0.2901 2.4595 'International Tables Vol C Tables 4.2.6.8 and 6.1.1.4'

loop_
_geom_angle_atom_site_label_1
_geom_angle_atom_site_label_2
_geom_angle_atom_site_label_3
_geom_angle
_geom_angle_publ_flag
C2 C1 C9 118.0(4) ?
C2 C1 H1 121.0 ?
C9 C1 H1 121.0 ?
C1 C2 C3 121.0(5) ?
C1 C2 H2 119.5 ?
C3 C2 H2 119.5 ?
C4 C3 C2 120.9(5) ?
C4 C3 H3 119.5 ?
C2 C3 H3 119.5 ?
C3 C4 C10 119.2(5) ?
C3 C4 H4 120.4 ?
C10 C4 H4 120.4 ?
C6 C5 C11 119.9(5) ?
C6 C5 H5 120.1 ?
C11 C5 H5 120.1 ?
C5 C6 C7 120.5(5) ?
C5 C6 H6 119.8 ?
C7 C6 H6 119.8 ?
C8 C7 C6 121.2(5) ?
C8 C7 H7 119.4 ?
C6 C7 H7 119.4 ?
C12 C8 C7 117.7(4) ?
C12 C8 H8 121.1 ?
C7 C8 H8 121.1 ?
C1 C9 C10 121.8(4) ?
C1 C9 N 129.1(4) ?
C10 C9 N 109.1(4) ?
C9 C10 C4 119.1(4) ?
C9 C10 C11 106.9(4) ?
C4 C10 C11 133.8(4) ?
C5 C11 C12 118.7(4) ?
C5 C11 C10 133.5(4) ?
C12 C11 C10 107.7(4) ?
C8 C12 N 129.8(4) ?
C8 C12 C11 122.0(4) ?
N C12 C11 108.1(4) ?
C14 C13 C18 119.8(3) ?
C14 C13 N 118.7(3) y
C18 C13 N 121.5(3) y
C13 C14 C15 120.2(3) ?
C13 C14 H14 119.9 ?
C15 C14 H14 119.9 ?
C14 C15 C16 121.4(3) ?
C14 C15 H15 119.3 ?
C16 C15 H15 119.3 ?
C15 C16 C17 116.9(3) ?
C15 C16 C19 122.8(3) ?
C17 C16 C19 120.2(3) ?
C18 C17 C16 122.2(3) ?
C18 C17 H17 118.9 ?
C16 C17 H17 118.9 ?
C17 C18 C13 119.5(3) ?
C17 C18 H18 120.3 ?
C13 C18 H18 120.3 ?
C20 C19 C26 122.3(3) ?
C20 C19 C16 118.7(3) ?
C26 C19 C16 119.0(3) ?
C19 C20 C28 119.5(3) ?
C19 C20 H20 120.3 ?
C28 C20 H20 120.3 ?
C22 C21 C28 121.7(4) ?
C22 C21 H21 119.1 ?
C28 C21 H21 119.1 ?
C21 C22 C23 119.5(3) ?
C21 C22 H22 120.2 ?
C23 C22 H22 120.2 ?
C24 C23 C22 121.6(3) ?
C24 C23 Br 120.2(3) ?
C22 C23 Br 118.2(3) ?
C23 C24 C27 120.3(3) ?
C23 C24 H24 119.9 ?
C27 C24 H24 119.9 ?
C26 C25 C27 118.0(3) ?
C26 C25 C29 120.6(3) ?
C27 C25 C29 121.4(3) ?
C25 C26 C19 120.5(3) ?
C25 C26 H26 119.7 ?
C19 C26 H26 119.7 ?
C24 C27 C25 124.3(3) ?
C24 C27 C28 119.5(3) ?
C25 C27 C28 116.1(3) ?
C20 C28 C27 123.6(3) ?
C20 C28 C21 119.1(3) ?
C27 C28 C21 117.4(3) ?
C34 C29 C30 118.0(4) ?
C34 C29 C25 121.8(4) ?
C30 C29 C25 120.1(4) ?
C29 C30 C31 120.6(4) ?
C29 C30 H30 119.7 ?
C31 C30 H30 119.7 ?
C32 C31 C30 119.6(5) ?
C32 C31 H31 120.2 ?
C30 C31 H31 120.2 ?
C33 C32 C31 120.6(5) ?
C33 C32 H32 119.7 ?
C31 C32 H32 119.7 ?
C32 C33 C34 119.5(5) ?
C32 C33 H33 120.3 ?
C34 C33 H33 120.3 ?
C29 C34 C33 121.7(4) ?
C29 C34 H34 119.2 ?
C33 C34 H34 119.2 ?
C12 N C9 108.2(3) ?
C12 N C13 125.1(3) y
C9 N C13 126.6(3) y

loop_
_geom_bond_atom_site_label_1
_geom_bond_atom_site_label_2
_geom_bond_distance
_geom_bond_publ_flag
C1 C2 1.374(5) ?
C1 C9 1.390(5) ?
C1 H1 0.9300 ?
C2 C3 1.396(6) ?
C2 H2 0.9300 ?
C3 C4 1.373(6) ?
C3 H3 0.9300 ?
C4 C10 1.397(5) ?
C4 H4 0.9300 ?
C5 C6 1.372(6) ?
C5 C11 1.388(5) ?
C5 H5 0.9300 ?
C6 C7 1.391(6) ?
C6 H6 0.9300 ?
C7 C8 1.388(5) ?
C7 H7 0.9300 ?
C8 C12 1.378(5) ?
C8 H8 0.9300 ?
C9 C10 1.394(5) ?
C9 N 1.401(4) y
C10 C11 1.434(5) ?
C11 C12 1.407(5) ?
C12 N 1.397(4) y
C13 C14 1.383(4) ?
C13 C18 1.391(4) ?
C13 N 1.421(4) y
C14 C15 1.384(4) ?
C14 H14 0.9300 ?
C15 C16 1.398(4) ?
C15 H15 0.9300 ?
C16 C17 1.403(4) ?
C16 C19 1.493(4) ?
C17 C18 1.377(4) ?
C17 H17 0.9300 ?
C18 H18 0.9300 ?
C19 C20 1.283(4) ?
C19 C26 1.417(4) ?
C20 C28 1.327(4) ?
C20 H20 0.9300 ?
C21 C22 1.355(4) ?
C21 C28 1.432(4) ?
C21 H21 0.9300 ?
C22 C23 1.403(4) ?
C22 H22 0.9300 ?
C23 C24 1.357(4) ?
C23 Br 1.893(3) y
C24 C27 1.410(4) ?
C24 H24 0.9300 ?
C25 C26 1.360(4) ?
C25 C27 1.426(4) ?
C25 C29 1.490(5) ?
C26 H26 0.9300 ?
C27 C28 1.428(4) ?
C29 C34 1.377(5) ?
C29 C30 1.382(5) ?
C30 C31 1.392(5) ?
C30 H30 0.9300 ?
C31 C32 1.371(6) ?
C31 H31 0.9300 ?
C32 C33 1.362(6) ?
C32 H32 0.9300 ?
C33 C34 1.380(5) ?
C33 H33 0.9300 ?
C34 H34 0.9300 ?

loop_
_cod_related_entry_id
_cod_related_entry_database
_cod_related_entry_code
1 ChemSpider 21128292
